data_4307042
loop_
_publ_author_name
'Biing-Chiau Tzeng'
'Yung-Chi Huang'
'Bo-So Chen'
'Wan-Min Wu'
'Shih-Yang Lee'
'Gene-Hsiang Lee'
'Shie-Ming Peng'

_publ_section_title
;
Crystal-Engineering Studies of Coordination Polymers and a Molecular-Looped
Complex Containing Dipyridyl-Amide Ligands
;
_journal_name_full 'Inorganic Chemistry'
_journal_page_first 186
_journal_page_last 195
_journal_paper_doi 10.1021/ic061528t
_journal_volume 46
_journal_year 2007
_chemical_formula_sum 'C17 H20 Cd N4 O5'
_chemical_formula_weight 472.77
_chemical_name_systematic
; 
 ? 
;
_space_group_IT_number 7
_symmetry_cell_setting monoclinic
_symmetry_space_group_name_Hall 'P -2yac'
_symmetry_space_group_name_H-M 'P 1 n 1'
_atom_sites_solution_hydrogens geom
_atom_sites_solution_primary direct
_atom_sites_solution_secondary difmap
_audit_creation_method SHELXL-97
_cell_angle_alpha 90.00
_cell_angle_beta 95.567(3)
_cell_angle_gamma 90.00
_cell_formula_units_Z 2
_cell_length_a 9.3927(17)
_cell_length_b 8.9618(16)
_cell_length_c 11.080(2)
_cell_measurement_temperature 273(2)
_cell_volume 928.3(3)
_computing_structure_refinement 'SHELXL-97 (Sheldrick, 1997)'
_computing_structure_solution 'SHELXS-97 (Sheldrick, 1990)'
_diffrn_ambient_temperature 273(2)
_diffrn_measured_fraction_theta_full 1.000
_diffrn_measured_fraction_theta_max 1.000
_diffrn_radiation_monochromator graphite
_diffrn_radiation_source 'fine-focus sealed tube'
_diffrn_radiation_type MoK\a
_diffrn_radiation_wavelength 0.71073
_diffrn_reflns_av_R_equivalents 0.0283
_diffrn_reflns_av_sigmaI/netI 0.0441
_diffrn_reflns_limit_h_max 10
_diffrn_reflns_limit_h_min -10
_diffrn_reflns_limit_k_max 9
_diffrn_reflns_limit_k_min -9
_diffrn_reflns_limit_l_max 12
_diffrn_reflns_limit_l_min -12
_diffrn_reflns_number 5542
_diffrn_reflns_theta_full 23.26
_diffrn_reflns_theta_max 23.26
_diffrn_reflns_theta_min 2.27
_exptl_absorpt_coefficient_mu 1.213
_exptl_crystal_colour colorless
_exptl_crystal_density_diffrn 1.691
_exptl_crystal_density_method 'not measured'
_exptl_crystal_description needle
_exptl_crystal_F_000 476
_exptl_crystal_size_max 0.214
_exptl_crystal_size_mid 0.115
_exptl_crystal_size_min 0.772
_refine_diff_density_max 0.502
_refine_diff_density_min -0.213
_refine_diff_density_rms 0.056
_refine_ls_abs_structure_details 'Flack H D (1983), Acta Cryst. A39, 876-881'
_refine_ls_abs_structure_Flack 0.26(7)
_refine_ls_extinction_method none
_refine_ls_goodness_of_fit_ref 0.991
_refine_ls_hydrogen_treatment mixed
_refine_ls_matrix_type full
_refine_ls_number_parameters 246
_refine_ls_number_reflns 2655
_refine_ls_number_restraints 2
_refine_ls_restrained_S_all 0.991
_refine_ls_R_factor_all 0.0381
_refine_ls_R_factor_gt 0.0301
_refine_ls_shift/su_max 0.277
_refine_ls_shift/su_mean 0.050
_refine_ls_structure_factor_coef Fsqd
_refine_ls_weighting_details 'calc w=1/[\s^2^(Fo^2^)+(0.0252P)^2^+0.0000P] where P=(Fo^2^+2Fc^2^)/3'
_refine_ls_weighting_scheme calc
_refine_ls_wR_factor_gt 0.0569
_refine_ls_wR_factor_ref 0.0595
_reflns_number_gt 2315
_reflns_number_total 2655
_reflns_threshold_expression >2sigma(I)
_cod_data_source_file ic061528tsi20060812_104114.cif
_cod_data_source_block Cd(OAc)2(L5)2
_cod_depositor_comments
;
The following automatic conversions were performed:
'_symmetry_cell_setting' value 'Monoclinic' changed to 'monoclinic'
according to '/home/saulius/struct/CIF-dictionaries/cif_core.dic'
dictionary named 'cif_core.dic' version 2.4.1 from 2010-06-29.

Automatic conversion script
Id: cif_fix_enum 1527 2010-12-29 10:47:43Z saulius 
;
_cod_database_code 4307042

loop_
_symmetry_equiv_pos_as_xyz
'x, y, z'
'x+1/2, -y, z+1/2'

loop_
_atom_site_label
_atom_site_type_symbol
_atom_site_fract_x
_atom_site_fract_y
_atom_site_fract_z
_atom_site_U_iso_or_equiv
_atom_site_adp_type
_atom_site_occupancy
_atom_site_symmetry_multiplicity
_atom_site_calc_flag
_atom_site_refinement_flags
_atom_site_disorder_assembly
_atom_site_disorder_group
Cd1 Cd 0.5353(3) 0.31839(3) 0.5468(3) 0.04479(14) Uani 1 1 d . . .
O1 O 1.040(2) 0.4246(3) 0.0427(17) 0.0561(12) Uani 1 1 d . . .
O2 O 0.2930(16) 0.3334(13) 0.4654(14) 0.058(4) Uani 1 1 d . . .
O3 O 0.3748(14) 0.1105(15) 0.4866(12) 0.063(4) Uani 1 1 d . . .
O4 O 0.7820(17) 0.3315(13) 0.6278(14) 0.065(5) Uani 1 1 d . . .
O5 O 0.6948(15) 0.1040(13) 0.5997(11) 0.063(4) Uani 1 1 d . . .
N1 N 0.6020(16) 0.3129(12) 0.3578(13) 0.055(4) Uani 1 1 d . . .
N2 N 0.9189(16) 0.2063(14) 0.0209(14) 0.050(4) Uani 1 1 d . . .
H2A H 0.9245 0.1123 0.0065 0.059 Uiso 1 1 calc R . .
N3 N 1.1609(16) 0.2137(14) 0.0763(12) 0.047(4) Uani 1 1 d . . .
H3A H 1.1577 0.1183 0.0844 0.057 Uiso 1 1 calc R . .
N4 N 1.4677(14) 0.3202(11) -0.2533(9) 0.035(3) Uani 1 1 d . . .
C1 C 0.6028(17) 0.4263(17) 0.2795(16) 0.057(5) Uani 1 1 d . . .
H1 H 0.5630 0.5147 0.3046 0.069 Uiso 1 1 calc R . .
C2 C 0.655(2) 0.4318(16) 0.1651(16) 0.045(4) Uani 1 1 d . . .
H2 H 0.6506 0.5169 0.1169 0.054 Uiso 1 1 calc R . .
C3 C 0.7112(15) 0.3011(16) 0.1320(13) 0.032(3) Uani 1 1 d . . .
C4 C 0.719(2) 0.1738(19) 0.2061(18) 0.060(5) Uani 1 1 d . . .
H4 H 0.7570 0.0824 0.1862 0.072 Uiso 1 1 calc R . .
C5 C 0.660(2) 0.2047(17) 0.3128(17) 0.070(5) Uani 1 1 d . . .
H5 H 0.6658 0.1229 0.3647 0.083 Uiso 1 1 calc R . .
C6 C 0.7773(18) 0.2813(19) 0.0164(15) 0.061(5) Uani 1 1 d . . .
H6A H 0.7867 0.3792 -0.0192 0.073 Uiso 1 1 calc R . .
H6B H 0.7108 0.2250 -0.0384 0.073 Uiso 1 1 calc R . .
C7 C 1.037(2) 0.2871(5) 0.047(2) 0.0405(13) Uani 1 1 d . . .
C8 C 1.2940(15) 0.2839(19) 0.0938(13) 0.038(3) Uani 1 1 d . . .
H8A H 1.3581 0.2272 0.1504 0.045 Uiso 1 1 calc R . .
H8B H 1.2836 0.3832 0.1267 0.045 Uiso 1 1 calc R . .
C9 C 1.4248(16) 0.1791(12) -0.2149(14) 0.033(3) Uani 1 1 d . . .
H9 H 1.4317 0.0935 -0.2616 0.039 Uiso 1 1 calc R . .
C10 C 1.372(2) 0.1767(18) -0.1036(18) 0.045(4) Uani 1 1 d . . .
H10 H 1.3455 0.0834 -0.0768 0.054 Uiso 1 1 calc R . .
C11 C 1.3534(17) 0.293(2) -0.0268(16) 0.047(4) Uani 1 1 d . . .
C12 C 1.405(2) 0.4220(18) -0.0734(18) 0.058(5) Uani 1 1 d . . .
H12 H 1.4005 0.5076 -0.0264 0.070 Uiso 1 1 calc R . .
C13 C 1.4612(18) 0.4375(14) -0.1816(14) 0.051(5) Uani 1 1 d . . .
H13 H 1.4950 0.5298 -0.2047 0.061 Uiso 1 1 calc R . .
C14 C 0.2714(16) 0.200(2) 0.4535(15) 0.044(4) Uani 1 1 d . . .
C15 C 0.787(2) 0.1903(16) 0.6370(16) 0.053(5) Uani 1 1 d . . .
C16 C 0.1425(19) 0.130(2) 0.3952(16) 0.072(5) Uani 1 1 d . . .
H16A H 0.0985 0.0708 0.4533 0.108 Uiso 1 1 calc R . .
H16B H 0.1670 0.0679 0.3298 0.108 Uiso 1 1 calc R . .
H16C H 0.0770 0.2063 0.3639 0.108 Uiso 1 1 calc R . .
C17 C 0.939(2) 0.1380(18) 0.6926(16) 0.078(6) Uani 1 1 d . . .
H17A H 0.9436 0.1418 0.7795 0.117 Uiso 1 1 calc R . .
H17B H 1.0106 0.2027 0.6650 0.117 Uiso 1 1 calc R . .
H17C H 0.9557 0.0376 0.6673 0.117 Uiso 1 1 calc R . .

loop_
_atom_site_aniso_label
_atom_site_aniso_U_11
_atom_site_aniso_U_22
_atom_site_aniso_U_33
_atom_site_aniso_U_23
_atom_site_aniso_U_13
_atom_site_aniso_U_12
Cd1 0.0568(2) 0.02907(18) 0.0493(2) 0.0030(8) 0.00904(15) 0.0057(8)
O1 0.059(3) 0.0240(16) 0.084(3) 0.017(6) 0.001(2) 0.009(6)
O2 0.058(9) 0.031(9) 0.084(11) 0.001(6) 0.002(8) -0.008(6)
O3 0.069(9) 0.042(7) 0.081(8) 0.008(6) 0.015(6) -0.001(6)
O4 0.075(10) 0.040(10) 0.079(11) 0.011(6) 0.005(8) -0.004(6)
O5 0.087(10) 0.026(6) 0.072(7) 0.003(5) -0.016(6) 0.005(6)
N1 0.057(8) 0.019(6) 0.091(9) 0.011(5) 0.013(6) 0.004(5)
N2 0.041(7) 0.028(6) 0.085(9) -0.003(6) 0.032(6) 0.006(6)
N3 0.062(9) 0.030(6) 0.050(7) 0.014(5) 0.009(6) 0.014(7)
N4 0.049(7) 0.042(8) 0.014(4) 0.006(4) 0.006(4) -0.001(5)
C1 0.050(8) 0.058(10) 0.066(10) -0.030(7) 0.018(7) -0.003(6)
C2 0.063(9) 0.022(7) 0.050(9) -0.003(6) 0.008(7) 0.007(6)
C3 0.032(7) 0.041(9) 0.023(6) 0.006(5) 0.009(5) -0.014(6)
C4 0.077(11) 0.049(9) 0.058(10) 0.009(7) 0.025(8) 0.031(7)
C5 0.092(10) 0.059(9) 0.060(9) 0.030(7) 0.022(8) -0.006(7)
C6 0.060(10) 0.040(8) 0.078(11) -0.009(7) -0.020(7) -0.009(7)
C7 0.049(3) 0.037(3) 0.038(2) -0.001(9) 0.014(2) -0.028(8)
C8 0.044(7) 0.056(7) 0.017(4) 0.000(5) 0.021(4) 0.013(6)
C9 0.043(5) 0.011(4) 0.044(6) 0.000(3) 0.007(4) -0.007(4)
C10 0.043(5) 0.035(8) 0.056(8) -0.003(6) 0.003(5) -0.007(5)
C11 0.042(8) 0.040(8) 0.056(9) 0.022(7) -0.007(7) -0.010(6)
C12 0.073(10) 0.044(10) 0.055(10) -0.014(7) -0.009(8) 0.019(8)
C13 0.092(11) 0.020(6) 0.040(8) -0.019(5) -0.001(7) -0.010(6)
C14 0.035(7) 0.057(11) 0.041(8) -0.005(6) 0.008(6) 0.011(6)
C15 0.089(13) 0.028(10) 0.045(9) -0.002(6) 0.023(8) 0.022(7)
C16 0.060(9) 0.086(11) 0.070(10) 0.026(8) 0.005(7) -0.008(8)
C17 0.085(12) 0.064(10) 0.084(11) 0.026(8) 0.000(9) 0.037(8)

loop_
_atom_type_symbol
_atom_type_description
_atom_type_scat_dispersion_real
_atom_type_scat_dispersion_imag
_atom_type_scat_source
C C 0.0033 0.0016 'International Tables Vol C Tables 4.2.6.8 and 6.1.1.4'
H H 0.0000 0.0000 'International Tables Vol C Tables 4.2.6.8 and 6.1.1.4'
N N 0.0061 0.0033 'International Tables Vol C Tables 4.2.6.8 and 6.1.1.4'
O O 0.0106 0.0060 'International Tables Vol C Tables 4.2.6.8 and 6.1.1.4'
Cd Cd -0.8075 1.2024 'International Tables Vol C Tables 4.2.6.8 and 6.1.1.4'

loop_
_geom_angle_atom_site_label_1
_geom_angle_atom_site_label_2
_geom_angle_atom_site_label_3
_geom_angle
_geom_angle_site_symmetry_1
_geom_angle_site_symmetry_3
_geom_angle_publ_flag
N1 Cd1 O1 89.8(6) . 2_465 ?
N1 Cd1 N4 178.9(4) . 1_456 ?
O1 Cd1 N4 91.1(5) 2_465 1_456 ?
N1 Cd1 O2 89.5(6) . . ?
O1 Cd1 O2 87.3(6) 2_465 . ?
N4 Cd1 O2 91.2(5) 1_456 . ?
N1 Cd1 O4 90.2(6) . . ?
O1 Cd1 O4 86.6(6) 2_465 . ?
N4 Cd1 O4 89.2(5) 1_456 . ?
O2 Cd1 O4 173.94(11) . . ?
N1 Cd1 O3 87.1(4) . . ?
O1 Cd1 O3 140.0(6) 2_465 . ?
N4 Cd1 O3 92.6(4) 1_456 . ?
O2 Cd1 O3 52.8(4) . . ?
O4 Cd1 O3 133.2(4) . . ?
N1 Cd1 O5 89.2(4) . . ?
O1 Cd1 O5 140.4(6) 2_465 . ?
N4 Cd1 O5 89.7(4) 1_456 . ?
O2 Cd1 O5 132.2(4) . . ?
O4 Cd1 O5 53.8(4) . . ?
O3 Cd1 O5 79.41(14) . . ?
C7 O1 Cd1 175.7(16) . 2_564 ?
C14 O2 Cd1 97.4(11) . . ?
C14 O3 Cd1 91.9(11) . . ?
C15 O4 Cd1 90.4(13) . . ?
C15 O5 Cd1 88.9(10) . . ?
C5 N1 C1 107.6(15) . . ?
C5 N1 Cd1 124.4(11) . . ?
C1 N1 Cd1 127.5(10) . . ?
C7 N2 C6 119.0(12) . . ?
C7 N3 C8 123.6(12) . . ?
C13 N4 C9 120.2(13) . . ?
C13 N4 Cd1 126.9(9) . 1_654 ?
C9 N4 Cd1 112.9(8) . 1_654 ?
N1 C1 C2 129.6(14) . . ?
C3 C2 C1 113.3(15) . . ?
C2 C3 C4 122.9(16) . . ?
C2 C3 C6 123.1(14) . . ?
C4 C3 C6 113.9(14) . . ?
C5 C4 C3 109.7(15) . . ?
N1 C5 C4 136.8(16) . . ?
C3 C6 N2 118.2(15) . . ?
O1 C7 N2 123.5(18) . . ?
O1 C7 N3 118.6(17) . . ?
N2 C7 N3 117.9(5) . . ?
N3 C8 C11 107.9(14) . . ?
C10 C9 N4 115.1(12) . . ?
C9 C10 C11 128.8(16) . . ?
C10 C11 C12 109.7(17) . . ?
C10 C11 C8 126.4(15) . . ?
C12 C11 C8 123.8(17) . . ?
C13 C12 C11 126.7(16) . . ?
N4 C13 C12 119.4(14) . . ?
O2 C14 O3 117.9(17) . . ?
O2 C14 C16 126.1(16) . . ?
O3 C14 C16 115.7(17) . . ?
O5 C15 O4 126.4(19) . . ?
O5 C15 C17 122.6(14) . . ?
O4 C15 C17 110.7(17) . . ?

loop_
_geom_bond_atom_site_label_1
_geom_bond_atom_site_label_2
_geom_bond_distance
_geom_bond_site_symmetry_2
_geom_bond_publ_flag
Cd1 N1 2.244(14) . ?
Cd1 O1 2.304(3) 2_465 ?
Cd1 N4 2.363(11) 1_456 ?
Cd1 O2 2.370(15) . ?
Cd1 O4 2.405(17) . ?
Cd1 O3 2.449(13) . ?
Cd1 O5 2.471(12) . ?
O1 C7 1.234(5) . ?
O1 Cd1 2.304(3) 2_564 ?
O2 C14 1.220(18) . ?
O3 C14 1.28(2) . ?
O4 C15 1.270(16) . ?
O5 C15 1.20(2) . ?
N1 C5 1.24(2) . ?
N1 C1 1.34(2) . ?
N2 C7 1.33(2) . ?
N2 C6 1.49(2) . ?
N3 C7 1.35(2) . ?
N3 C8 1.40(2) . ?
N4 C13 1.323(16) . ?
N4 C9 1.405(15) . ?
N4 Cd1 2.363(11) 1_654 ?
C1 C2 1.40(3) . ?
C2 C3 1.35(2) . ?
C3 C4 1.40(2) . ?
C3 C6 1.49(2) . ?
C4 C5 1.38(3) . ?
C8 C11 1.50(2) . ?
C9 C10 1.37(3) . ?
C10 C11 1.37(2) . ?
C11 C12 1.37(2) . ?
C12 C13 1.36(3) . ?
C14 C16 1.46(3) . ?
C15 C17 1.57(3) . ?
